data_7707370
loop_
_publ_author_name
'Xue, Xiang-Xian'
'Ding, Tuo'
'Zhang, Pei'
'Yang, Jian-Hui'
'Liu, Bin'

_publ_section_title
;
 Interlayer hydrogen bonding directed magnetic properties for a different
 number of water-intercalated structural heterometallic phosphates based
 on paddlewheel units
 Ru<sub>2</sub>(PO<sub>4</sub>)<sub>4</sub><sup>6</sup>.
;
_journal_issue 24
_journal_name_full 'Dalton transactions (Cambridge, England : 2003)'
_journal_page_first 8364
_journal_page_last 8371
_journal_paper_doi 10.1039/d1dt00896j
_journal_volume 50
_journal_year 2021
_chemical_formula_moiety 'H24 Mn3 O28 P4 Ru2, 10(H2 O)'
_chemical_formula_sum 'H44 Mn3 O38 P4 Ru2'
_chemical_formula_weight 1143.19
_space_group_crystal_system orthorhombic
_space_group_IT_number 61
_space_group_name_Hall '-P 2ac 2ab'
_space_group_name_H-M_alt 'P b c a'
_atom_sites_solution_hydrogens difmap
_audit_creation_method SHELXL-2018/3
_audit_update_record
;
2021-05-01 deposited with the CCDC.	2021-05-11 downloaded from the CCDC.
;
_cell_angle_alpha 90
_cell_angle_beta 90
_cell_angle_gamma 90
_cell_formula_units_Z 4
_cell_length_a 16.1522(18)
_cell_length_b 9.8495(11)
_cell_length_c 19.642(2)
_cell_measurement_reflns_used 9962
_cell_measurement_temperature 150(2)
_cell_measurement_theta_max 54.875
_cell_measurement_theta_min 4.579
_cell_volume 3124.9(6)
_computing_cell_refinement 'Bruker SAINT'
_computing_data_collection 'Bruker APEX2'
_computing_data_reduction 'Bruker SAINT'
_computing_molecular_graphics 'Bruker SHELXTL'
_computing_publication_material 'Bruker SHELXTL'
_computing_structure_refinement 'SHELXL-2018/3 (Sheldrick, 2018)'
_computing_structure_solution 'SHELXS-97 (Sheldrick, 2008)'
_diffrn_ambient_temperature 150(2)
_diffrn_measured_fraction_theta_full 0.992
_diffrn_measured_fraction_theta_max 0.992
_diffrn_measurement_device_type 'Bruker APEX-II CCD'
_diffrn_measurement_method '\f and \w scans'
_diffrn_radiation_type MoK\a
_diffrn_radiation_wavelength 0.71073
_diffrn_reflns_av_R_equivalents 0.0476
_diffrn_reflns_av_unetI/netI 0.0371
_diffrn_reflns_Laue_measured_fraction_full 0.992
_diffrn_reflns_Laue_measured_fraction_max 0.992
_diffrn_reflns_limit_h_max 14
_diffrn_reflns_limit_h_min -19
_diffrn_reflns_limit_k_max 12
_diffrn_reflns_limit_k_min -11
_diffrn_reflns_limit_l_max 23
_diffrn_reflns_limit_l_min -23
_diffrn_reflns_number 15923
_diffrn_reflns_point_group_measured_fraction_full 0.992
_diffrn_reflns_point_group_measured_fraction_max 0.992
_diffrn_reflns_theta_full 25.242
_diffrn_reflns_theta_max 25.671
_diffrn_reflns_theta_min 2.427
_exptl_absorpt_coefficient_mu 2.463
_exptl_absorpt_correction_T_max 0.462
_exptl_absorpt_correction_T_min 0.284
_exptl_absorpt_correction_type multi-scan
_exptl_absorpt_process_details sadabs
_exptl_crystal_colour red-brown
_exptl_crystal_density_diffrn 2.430
_exptl_crystal_description block
_exptl_crystal_F_000 2284
_exptl_crystal_size_max 0.580
_exptl_crystal_size_mid 0.450
_exptl_crystal_size_min 0.320
_refine_diff_density_max 1.178
_refine_diff_density_min -1.235
_refine_diff_density_rms 0.243
_refine_ls_extinction_method none
_refine_ls_goodness_of_fit_ref 1.087
_refine_ls_hydrogen_treatment constr
_refine_ls_matrix_type full
_refine_ls_number_parameters 214
_refine_ls_number_reflns 2926
_refine_ls_number_restraints 0
_refine_ls_restrained_S_all 1.087
_refine_ls_R_factor_all 0.0476
_refine_ls_R_factor_gt 0.0468
_refine_ls_shift/su_max 0.001
_refine_ls_shift/su_mean 0.000
_refine_ls_structure_factor_coef Fsqd
_refine_ls_weighting_details 'w=1/[\s^2^(Fo^2^)+(0.0896P)^2^+18.5877P] where P=(Fo^2^+2Fc^2^)/3'
_refine_ls_weighting_scheme calc
_refine_ls_wR_factor_gt 0.1445
_refine_ls_wR_factor_ref 0.1455
_reflns_Friedel_coverage 0.000
_reflns_number_gt 2815
_reflns_number_total 2926
_reflns_threshold_expression 'I > 2\s(I)'
_cod_data_source_file d1dt00896j2.cif
_cod_data_source_block pbca
_cod_depositor_comments 'Adding full bibliography for 7707370--7707371.cif.'
_cod_original_cell_volume 3124.8(6)
_cod_database_code 7707370
_shelx_shelxl_version_number 2018/3
_shelx_space_group_comment
;
The symmetry employed for this shelxl refinement is uniquely defined
by the following loop, which should always be used as a source of
symmetry information in preference to the above space-group names.
They are only intended as comments.
;
_shelx_estimated_absorpt_t_min 0.329
_shelx_estimated_absorpt_t_max 0.506

loop_
_space_group_symop_operation_xyz
'x, y, z'
'-x+1/2, -y, z+1/2'
'-x, y+1/2, -z+1/2'
'x+1/2, -y+1/2, -z'
'-x, -y, -z'
'x-1/2, y, -z-1/2'
'x, -y-1/2, z-1/2'
'-x-1/2, y-1/2, z'

loop_
_atom_site_label
_atom_site_type_symbol
_atom_site_fract_x
_atom_site_fract_y
_atom_site_fract_z
_atom_site_U_iso_or_equiv
_atom_site_adp_type
_atom_site_occupancy
_atom_site_site_symmetry_order
_atom_site_calc_flag
_atom_site_refinement_flags_posn
_atom_site_refinement_flags_adp
_atom_site_refinement_flags_occupancy
_atom_site_disorder_assembly
_atom_site_disorder_group
Ru1 Ru 0.42804(2) 0.48253(4) 0.00160(2) 0.00321(19) Uani 1 1 d . . . . .
Mn1 Mn 0.57976(4) 0.12790(7) 0.24436(3) 0.0105(2) Uani 1 1 d . . . . .
Mn2 Mn 0.500000 0.000000 0.000000 0.0100(3) Uani 1 2 d S . P . .
P1 P 0.51763(7) 0.27740(12) -0.09562(6) 0.0067(3) Uani 1 1 d . . . . .
P2 P 0.52109(7) 0.29548(11) 0.10360(6) 0.0065(3) Uani 1 1 d . . . . .
O1 O 0.43673(19) 0.3201(3) -0.05684(16) 0.0098(7) Uani 1 1 d . . . . .
O3 O 0.5097(2) 0.3177(4) -0.16983(17) 0.0118(7) Uani 1 1 d . . . . .
O2 O 0.5902(2) 0.3582(3) -0.06123(16) 0.0094(6) Uani 1 1 d . . . . .
O4 O 0.5317(2) 0.1259(3) -0.08815(16) 0.0106(7) Uani 1 1 d . . . . .
O5 O 0.43671(19) 0.3655(3) 0.08420(16) 0.0101(7) Uani 1 1 d . . . . .
O6 O 0.5902(2) 0.3988(3) 0.07926(15) 0.0093(6) Uani 1 1 d . . . . .
O8 O 0.5325(2) 0.1616(3) 0.06758(16) 0.0117(7) Uani 1 1 d . . . . .
O7 O 0.5265(2) 0.2845(3) 0.18056(16) 0.0111(7) Uani 1 1 d . . . . .
O9 O 0.2871(2) 0.4393(5) 0.00133(14) 0.0121(8) Uani 1 1 d . . . . .
H9A H 0.264616 0.480427 -0.031901 0.018 Uiso 1 1 d R U . . .
H9C H 0.266006 0.467037 0.038439 0.018 Uiso 1 1 d R U . . .
O14 O 0.3701(3) 0.0743(5) -0.00277(17) 0.0206(9) Uani 1 1 d . . . . .
H14B H 0.369569 0.159995 0.002294 0.031 Uiso 1 1 d R U . . .
H14C H 0.348469 0.053945 -0.040885 0.031 Uiso 1 1 d R U . . .
O13 O 0.6415(2) 0.0361(4) 0.15799(17) 0.0197(8) Uani 1 1 d . . . . .
H13A H 0.625809 0.074942 0.121586 0.030 Uiso 1 1 d R U . . .
H13C H 0.629349 -0.047808 0.156176 0.030 Uiso 1 1 d R U . . .
O12 O 0.4823(2) -0.0170(3) 0.22232(18) 0.0136(7) Uani 1 1 d . . . . .
H12A H 0.445229 0.021090 0.198234 0.020 Uiso 1 1 d R U . . .
H12C H 0.460999 -0.044550 0.259404 0.020 Uiso 1 1 d R U . . .
O10 O 0.6547(2) -0.0276(4) 0.30679(17) 0.0142(7) Uani 1 1 d . . . . .
H10B H 0.625796 -0.055109 0.340243 0.021 Uiso 1 1 d R U . . .
H10C H 0.667106 -0.094699 0.281553 0.021 Uiso 1 1 d R U . . .
O11 O 0.6802(2) 0.2667(4) 0.26726(18) 0.0160(7) Uani 1 1 d . . . . .
H11A H 0.670191 0.343436 0.249240 0.024 Uiso 1 1 d R U . . .
H11C H 0.725122 0.235156 0.251290 0.024 Uiso 1 1 d R U . . .
O15 O 0.2370(2) 0.2651(4) 0.09791(19) 0.0185(8) Uani 1 1 d . . . . .
H15B H 0.288575 0.258570 0.089959 0.028 Uiso 1 1 d R U . . .
H15C H 0.215615 0.186251 0.098909 0.028 Uiso 1 1 d R U . . .
O16 O 0.1944(2) 0.4878(4) 0.31781(19) 0.0190(8) Uani 1 1 d . . . . .
H16A H 0.149041 0.477131 0.339135 0.023 Uiso 1 1 d R U . . .
H16B H 0.225601 0.553031 0.329745 0.023 Uiso 1 1 d R U . . .
O17 O 0.3246(2) 0.0514(4) 0.15175(18) 0.0229(8) Uani 1 1 d . . . . .
H17D H 0.305421 0.115273 0.176204 0.027 Uiso 1 1 d R U . . .
H17C H 0.357893 0.083843 0.122494 0.034 Uiso 1 1 d R U . . .
O18 O 0.7415(3) 0.7602(4) 0.0884(2) 0.0275(9) Uani 1 1 d . . . . .
H18D H 0.728139 0.763620 0.130183 0.033 Uiso 1 1 d R U . . .
H18B H 0.782709 0.707330 0.083853 0.033 Uiso 1 1 d R U . . .
O19 O 0.6452(2) 0.7347(4) 0.2185(2) 0.0310(10) Uani 1 1 d . . . . .
H19B H 0.601287 0.781871 0.215619 0.047 Uiso 1 1 d R U . . .
H19C H 0.632607 0.651985 0.225049 0.047 Uiso 1 1 d R U . . .

loop_
_atom_site_aniso_label
_atom_site_aniso_U_11
_atom_site_aniso_U_22
_atom_site_aniso_U_33
_atom_site_aniso_U_23
_atom_site_aniso_U_13
_atom_site_aniso_U_12
Ru1 0.0020(3) 0.0055(3) 0.0021(3) 0.00005(11) -0.00009(10) 0.00004(12)
Mn1 0.0100(4) 0.0129(4) 0.0085(4) 0.0002(3) 0.0001(2) 0.0002(2)
Mn2 0.0103(6) 0.0115(6) 0.0083(6) -0.0005(3) -0.0004(3) -0.0007(4)
P1 0.0062(5) 0.0091(6) 0.0047(6) -0.0005(4) 0.0005(4) 0.0001(4)
P2 0.0070(5) 0.0079(6) 0.0046(5) 0.0007(4) -0.0004(4) 0.0001(4)
O1 0.0074(15) 0.0131(17) 0.0087(15) -0.0008(13) 0.0013(12) -0.0023(12)
O3 0.0100(15) 0.0190(17) 0.0065(15) 0.0022(13) 0.0002(12) -0.0018(13)
O2 0.0065(14) 0.0124(16) 0.0095(15) 0.0005(12) -0.0003(12) -0.0008(12)
O4 0.0128(16) 0.0088(16) 0.0102(15) -0.0011(12) 0.0017(12) -0.0002(12)
O5 0.0075(15) 0.0139(17) 0.0089(16) 0.0014(13) 0.0010(12) 0.0003(12)
O6 0.0074(14) 0.0125(16) 0.0081(15) 0.0006(13) -0.0004(12) 0.0008(13)
O8 0.0141(17) 0.0130(16) 0.0080(15) -0.0008(13) -0.0015(12) 0.0006(13)
O7 0.0152(16) 0.0134(16) 0.0046(15) -0.0002(12) -0.0025(12) 0.0007(13)
O9 0.0062(18) 0.017(2) 0.0130(19) 0.0005(12) 0.0004(11) 0.0016(15)
O14 0.017(2) 0.018(2) 0.027(2) 0.0033(14) -0.0001(13) 0.0026(17)
O13 0.0229(19) 0.027(2) 0.0089(16) -0.0036(14) 0.0003(14) 0.0065(16)
O12 0.0137(16) 0.0157(17) 0.0114(17) -0.0018(13) 0.0000(14) -0.0005(13)
O10 0.0149(17) 0.0189(18) 0.0088(15) 0.0011(13) 0.0020(13) 0.0032(14)
O11 0.0135(18) 0.0163(18) 0.0182(16) 0.0020(14) -0.0009(13) -0.0018(13)
O15 0.0135(17) 0.022(2) 0.0200(18) -0.0003(15) 0.0035(14) -0.0085(15)
O16 0.0136(17) 0.024(2) 0.0197(19) -0.0005(15) 0.0017(15) -0.0050(14)
O17 0.0202(19) 0.032(2) 0.0162(17) -0.0004(16) -0.0005(14) -0.0008(16)
O18 0.030(2) 0.029(2) 0.023(2) -0.0046(17) -0.0021(16) 0.0001(18)
O19 0.0195(19) 0.024(2) 0.050(3) -0.0137(19) -0.0117(18) 0.0064(17)

loop_
_atom_type_symbol
_atom_type_description
_atom_type_scat_dispersion_real
_atom_type_scat_dispersion_imag
_atom_type_scat_source
O O 0.0106 0.0060 'International Tables Vol C Tables 4.2.6.8 and 6.1.1.4'
H H 0.0000 0.0000 'International Tables Vol C Tables 4.2.6.8 and 6.1.1.4'
P P 0.1023 0.0942 'International Tables Vol C Tables 4.2.6.8 and 6.1.1.4'
Mn Mn 0.3368 0.7283 'International Tables Vol C Tables 4.2.6.8 and 6.1.1.4'
Ru Ru -1.2594 0.8363 'International Tables Vol C Tables 4.2.6.8 and 6.1.1.4'

loop_
_geom_angle_atom_site_label_1
_geom_angle_atom_site_label_2
_geom_angle_atom_site_label_3
_geom_angle
_geom_angle_site_symmetry_1
_geom_angle_site_symmetry_3
_geom_angle_publ_flag
O1 Ru1 O2 175.40(12) . 5_665 ?
O1 Ru1 O6 91.28(13) . 5_665 ?
O2 Ru1 O6 89.13(12) 5_665 5_665 ?
O1 Ru1 O5 89.99(12) . . ?
O2 Ru1 O5 89.25(13) 5_665 . ?
O6 Ru1 O5 175.41(12) 5_665 . ?
O1 Ru1 O9 85.37(13) . . ?
O2 Ru1 O9 90.06(14) 5_665 . ?
O6 Ru1 O9 87.74(13) 5_665 . ?
O5 Ru1 O9 87.97(13) . . ?
O1 Ru1 Ru1 91.88(9) . 5_665 ?
O2 Ru1 Ru1 92.69(9) 5_665 5_665 ?
O6 Ru1 Ru1 92.25(9) 5_665 5_665 ?
O5 Ru1 Ru1 92.12(9) . 5_665 ?
O9 Ru1 Ru1 177.25(10) . 5_665 ?
O3 Mn1 O7 93.95(14) 7_566 . ?
O3 Mn1 O13 169.59(15) 7_566 . ?
O7 Mn1 O13 91.55(13) . . ?
O3 Mn1 O11 94.34(14) 7_566 . ?
O7 Mn1 O11 88.17(13) . . ?
O13 Mn1 O11 94.66(14) . . ?
O3 Mn1 O12 86.37(13) 7_566 . ?
O7 Mn1 O12 93.71(13) . . ?
O13 Mn1 O12 84.46(14) . . ?
O11 Mn1 O12 177.94(13) . . ?
O3 Mn1 O10 91.45(13) 7_566 . ?
O7 Mn1 O10 171.74(13) . . ?
O13 Mn1 O10 84.11(13) . . ?
O11 Mn1 O10 85.19(13) . . ?
O12 Mn1 O10 92.86(13) . . ?
O8 Mn2 O8 180.0 5_655 . ?
O8 Mn2 O4 90.68(11) 5_655 5_655 ?
O8 Mn2 O4 89.32(11) . 5_655 ?
O8 Mn2 O4 89.32(11) 5_655 . ?
O8 Mn2 O4 90.68(11) . . ?
O4 Mn2 O4 180.0 5_655 . ?
O8 Mn2 O14 89.91(14) 5_655 . ?
O8 Mn2 O14 90.09(14) . . ?
O4 Mn2 O14 89.12(13) 5_655 . ?
O4 Mn2 O14 90.87(13) . . ?
O8 Mn2 O14 90.09(14) 5_655 5_655 ?
O8 Mn2 O14 89.91(14) . 5_655 ?
O4 Mn2 O14 90.87(13) 5_655 5_655 ?
O4 Mn2 O14 89.13(13) . 5_655 ?
O14 Mn2 O14 180.0 . 5_655 ?
O3 P1 O4 111.31(19) . . ?
O3 P1 O2 110.11(18) . . ?
O4 P1 O2 110.19(19) . . ?
O3 P1 O1 109.02(18) . . ?
O4 P1 O1 109.99(18) . . ?
O2 P1 O1 106.07(18) . . ?
O8 P2 O7 113.44(18) . . ?
O8 P2 O5 112.03(19) . . ?
O7 P2 O5 108.79(18) . . ?
O8 P2 O6 109.54(18) . . ?
O7 P2 O6 107.81(18) . . ?
O5 P2 O6 104.80(18) . . ?
P1 O1 Ru1 123.95(18) . . ?
P1 O3 Mn1 142.5(2) . 7_565 ?
P1 O2 Ru1 123.06(19) . 5_665 ?
P1 O4 Mn2 126.74(18) . . ?
P2 O5 Ru1 120.71(18) . . ?
P2 O6 Ru1 120.83(18) . 5_665 ?
P2 O8 Mn2 155.9(2) . . ?
P2 O7 Mn1 130.5(2) . . ?
Ru1 O9 H9A 109.5 . . ?
Ru1 O9 H9C 109.5 . . ?
H9A O9 H9C 109.5 . . ?
Mn2 O14 H14B 109.5 . . ?
Mn2 O14 H14C 109.4 . . ?
H14B O14 H14C 109.5 . . ?
Mn1 O13 H13A 109.5 . . ?
Mn1 O13 H13C 109.4 . . ?
H13A O13 H13C 109.5 . . ?
Mn1 O12 H12A 109.4 . . ?
Mn1 O12 H12C 109.4 . . ?
H12A O12 H12C 109.5 . . ?
Mn1 O10 H10B 109.6 . . ?
Mn1 O10 H10C 109.3 . . ?
H10B O10 H10C 109.5 . . ?
Mn1 O11 H11A 109.4 . . ?
Mn1 O11 H11C 109.4 . . ?
H11A O11 H11C 109.5 . . ?
H15B O15 H15C 109.5 . . ?
H16A O16 H16B 118.0 . . ?
H17D O17 H17C 109.5 . . ?
H18D O18 H18B 108.9 . . ?
H19B O19 H19C 109.5 . . ?

loop_
_geom_bond_atom_site_label_1
_geom_bond_atom_site_label_2
_geom_bond_distance
_geom_bond_site_symmetry_2
_geom_bond_publ_flag
Ru1 O1 1.974(3) . ?
Ru1 O2 1.980(3) 5_665 ?
Ru1 O6 1.994(3) 5_665 ?
Ru1 O5 1.995(3) . ?
Ru1 O9 2.316(3) . ?
Ru1 Ru1 2.3508(7) 5_665 ?
Mn1 O3 2.100(3) 7_566 ?
Mn1 O7 2.165(3) . ?
Mn1 O13 2.166(3) . ?
Mn1 O11 2.168(3) . ?
Mn1 O12 2.169(4) . ?
Mn1 O10 2.305(3) . ?
Mn2 O8 2.138(3) 5_655 ?
Mn2 O8 2.138(3) . ?
Mn2 O4 2.191(3) 5_655 ?
Mn2 O4 2.191(3) . ?
Mn2 O14 2.223(4) . ?
Mn2 O14 2.223(4) 5_655 ?
P1 O3 1.516(3) . ?
P1 O4 1.517(3) . ?
P1 O2 1.569(3) . ?
P1 O1 1.570(3) . ?
P2 O8 1.508(3) . ?
P2 O7 1.518(3) . ?
P2 O5 1.575(3) . ?
P2 O6 1.585(3) . ?
O9 H9A 0.8500 . ?
O9 H9C 0.8500 . ?
O14 H14B 0.8500 . ?
O14 H14C 0.8501 . ?
O13 H13A 0.8499 . ?
O13 H13C 0.8501 . ?
O12 H12A 0.8501 . ?
O12 H12C 0.8499 . ?
O10 H10B 0.8500 . ?
O10 H10C 0.8499 . ?
O11 H11A 0.8499 . ?
O11 H11C 0.8499 . ?
O15 H15B 0.8501 . ?
O15 H15C 0.8500 . ?
O16 H16A 0.8500 . ?
O16 H16B 0.8499 . ?
O17 H17D 0.8500 . ?
O17 H17C 0.8501 . ?
O18 H18D 0.8499 . ?
O18 H18B 0.8500 . ?
O19 H19B 0.8501 . ?
O19 H19C 0.8500 . ?
